data_1558785
loop_
_publ_author_name
'Reichel, Marco'
'Unger, Cornelia'
'Dubovnik, Sviatlana'
'Roidl, Andreas'
'Kornath, Andreas'
'Karaghiosoff, Konstantin'

_publ_section_title
;
 Synthesis, structural and toxicological investigations of quarternary
 phosphonium salts containing the P-bonded bioisosteric CH2F moiety
;
_journal_issue 33
_journal_name_full 'New Journal of Chemistry'
_journal_page_first 14306
_journal_page_last 14315
_journal_paper_doi 10.1039/D0NJ02310H
_journal_volume 44
_journal_year 2020
_chemical_formula_moiety 'C13 H12 F O P'
_chemical_formula_sum 'C13 H12 F O P'
_chemical_formula_weight 234.20
_chemical_name_systematic
;
(fluoromethyl)diphenylphosphine oxide
;
_space_group_crystal_system triclinic
_space_group_IT_number 2
_space_group_name_Hall '-P 1'
_space_group_name_H-M_alt 'P -1'
_atom_sites_solution_hydrogens mixed
_atom_sites_solution_primary direct
_atom_sites_solution_secondary difmap
_audit_creation_method SHELXL-2014
_audit_update_record
;
2020-04-04 deposited with the CCDC.	2020-08-03 downloaded from the CCDC.
;
_cell_angle_alpha 69.635(9)
_cell_angle_beta 78.081(9)
_cell_angle_gamma 65.391(13)
_cell_formula_units_Z 8
_cell_length_a 11.5552(17)
_cell_length_b 13.7077(16)
_cell_length_c 17.2666(11)
_cell_measurement_reflns_used 4207
_cell_measurement_temperature 143(2)
_cell_measurement_theta_max 30.2210
_cell_measurement_theta_min 4.2540
_cell_volume 2325.0(5)
_computing_cell_refinement 'CrysAlisPro 1.171.38.46 (Rigaku OD, 2015)'
_computing_data_collection 'CrysAlisPro 1.171.38.46 (Rigaku OD, 2015)'
_computing_data_reduction 'CrysAlisPro 1.171.38.46 (Rigaku OD, 2015)'
_computing_molecular_graphics
;
'ORTEP (M. N. Burnett, C. K. Johnson, ORTEP-III: Oak Ridge Thermal Ellipsoid
# Plot Program for Crystal Structure Illustrations, Oak Ridge National
# Laboratory Report ORNL-6895, 1996). Windows version (L. J. Farrugia, Univ.
# Glasgow) used --- SCHAKAL (E. Keller, University of  Freiburg (Breisgau),
# Germany, 1995)'
;
_computing_publication_material
;
PLATON (A. L. Spek, Acta Crystallogr, Sect. A, 1990, 46, C34, 1995 version).
# --- T.B.Cohen, Pure Appl. Chem. 1996,68,2339-2359 (atomic masses).
;
_computing_structure_refinement 'SHELXL-2014 (Sheldrick, 2014)'
_computing_structure_solution 'SHELXS-97 (Sheldrick, 1990)'
_diffrn_ambient_temperature 143(2)
_diffrn_detector_area_resol_mean 15.9809
_diffrn_measured_fraction_theta_full 0.989
_diffrn_measured_fraction_theta_max 0.990
_diffrn_measurement_device_type 'Xcalibur, Sapphire3'
_diffrn_measurement_method '\w scans'
_diffrn_radiation_type MoK\a
_diffrn_radiation_wavelength 0.71073
_diffrn_reflns_av_R_equivalents 0.0508
_diffrn_reflns_av_unetI/netI 0.0563
_diffrn_reflns_Laue_measured_fraction_full 0.989
_diffrn_reflns_Laue_measured_fraction_max 0.990
_diffrn_reflns_limit_h_max 14
_diffrn_reflns_limit_h_min -14
_diffrn_reflns_limit_k_max 17
_diffrn_reflns_limit_k_min -17
_diffrn_reflns_limit_l_max 21
_diffrn_reflns_limit_l_min -21
_diffrn_reflns_number 34798
_diffrn_reflns_point_group_measured_fraction_full 0.989
_diffrn_reflns_point_group_measured_fraction_max 0.990
_diffrn_reflns_theta_full 25.242
_diffrn_reflns_theta_max 26.372
_diffrn_reflns_theta_min 4.104
_diffrn_source 'fine-focus sealed X-ray tube'
_exptl_absorpt_coefficient_mu 0.224
_exptl_absorpt_correction_T_max 1.00000
_exptl_absorpt_correction_T_min 0.95212
_exptl_absorpt_correction_type multi-scan
_exptl_absorpt_process_details
;
CrysAlisPro 1.171.38.46 (Rigaku Oxford Diffraction, 2015)
Empirical absorption correction using spherical harmonics,
implemented in SCALE3 ABSPACK scaling algorithm.
;
_exptl_crystal_colour colorless
_exptl_crystal_density_diffrn 1.338
_exptl_crystal_description block
_exptl_crystal_F_000 976
_exptl_crystal_size_max 0.200
_exptl_crystal_size_mid 0.200
_exptl_crystal_size_min 0.100
_refine_diff_density_max 0.470
_refine_diff_density_min -0.289
_refine_diff_density_rms 0.059
_refine_ls_extinction_method none
_refine_ls_goodness_of_fit_ref 1.016
_refine_ls_hydrogen_treatment mixed
_refine_ls_matrix_type full
_refine_ls_number_parameters 624
_refine_ls_number_reflns 9439
_refine_ls_number_restraints 0
_refine_ls_restrained_S_all 1.016
_refine_ls_R_factor_all 0.0929
_refine_ls_R_factor_gt 0.0489
_refine_ls_shift/su_max 0.001
_refine_ls_shift/su_mean 0.000
_refine_ls_structure_factor_coef Fsqd
_refine_ls_weighting_details 'w=1/[\s^2^(Fo^2^)+(0.0568P)^2^+0.0638P] where P=(Fo^2^+2Fc^2^)/3'
_refine_ls_weighting_scheme calc
_refine_ls_wR_factor_gt 0.1157
_refine_ls_wR_factor_ref 0.1424
_reflns_Friedel_coverage 0.000
_reflns_number_gt 5636
_reflns_number_total 9439
_reflns_threshold_expression 'I > 2\s(I)'
_cod_data_source_file d0nj02310h2.cif
_cod_data_source_block test1_CCDC2
_cod_depositor_comments
;Adding full bibliography for 1558783--1558787.cif.

 Adding full bibliography for 1558783--1558787.cif.
;
_cod_database_code 1558785
_shelx_space_group_comment
;
The symmetry employed for this shelxl refinement is uniquely defined
by the following loop, which should always be used as a source of
symmetry information in preference to the above space-group names.
They are only intended as comments.
;
_shelx_estimated_absorpt_t_min 0.957
_shelx_estimated_absorpt_t_max 0.978
_shelxl_version_number 2014-3

loop_
_space_group_symop_operation_xyz
'x, y, z'
'-x, -y, -z'

loop_
_atom_site_label
_atom_site_type_symbol
_atom_site_fract_x
_atom_site_fract_y
_atom_site_fract_z
_atom_site_U_iso_or_equiv
_atom_site_adp_type
_atom_site_occupancy
_atom_site_site_symmetry_order
_atom_site_calc_flag
_atom_site_refinement_flags_posn
_atom_site_refinement_flags_adp
_atom_site_refinement_flags_occupancy
_atom_site_disorder_assembly
_atom_site_disorder_group
P1 P 0.05611(6) 0.31197(5) 0.24352(3) 0.01687(15) Uani 1 1 d . . . . .
H48 H 0.504(3) 1.044(2) 0.1852(16) 0.043(8) Uiso 1 1 d . . . . .
P2 P 0.55227(6) 0.31452(5) 0.24832(4) 0.01754(15) Uani 1 1 d . . . . .
P3 P 0.07270(6) 0.29990(5) 0.74595(4) 0.01706(15) Uani 1 1 d . . . . .
P4 P 0.42799(6) 0.70378(5) 0.24996(4) 0.01699(15) Uani 1 1 d . . . . .
F2 F 0.35852(14) 0.42025(12) 0.33850(9) 0.0358(4) Uani 1 1 d . . . . .
O3 O 0.16974(15) 0.32890(13) 0.76823(9) 0.0229(4) Uani 1 1 d . . . . .
O4 O 0.33002(15) 0.67904(12) 0.22452(9) 0.0216(4) Uani 1 1 d . . . . .
F4 F 0.61610(15) 0.61507(13) 0.15047(9) 0.0406(4) Uani 1 1 d . . . . .
O2 O 0.65014(15) 0.33758(13) 0.27507(9) 0.0233(4) Uani 1 1 d . . . . .
F1 F -0.13901(14) 0.41054(12) 0.33566(9) 0.0356(4) Uani 1 1 d . . . . .
F3 F -0.11738(15) 0.38907(13) 0.84429(9) 0.0375(4) Uani 1 1 d . . . . .
C1 C 0.0564(2) 0.17387(19) 0.30224(14) 0.0201(5) Uani 1 1 d . . . . .
O1 O 0.15138(15) 0.33960(13) 0.26916(9) 0.0230(4) Uani 1 1 d . . . . .
C26 C 0.3914(2) 0.41669(19) 0.25695(14) 0.0209(5) Uani 1 1 d . . . . .
H26A H 0.3867(2) 0.4916(12) 0.2201(6) 0.025 Uiso 1 1 calc R U . . .
H26B H 0.3307(10) 0.3959(4) 0.2396(3) 0.025 Uiso 1 1 calc R U . . .
C39 C -0.0904(2) 0.39375(19) 0.76109(14) 0.0197(5) Uani 1 1 d . . . . .
H39A H -0.1017(3) 0.4728(13) 0.7262(6) 0.024 Uiso 1 1 calc R U . . .
H39B H -0.1507(10) 0.3708(4) 0.7436(3) 0.024 Uiso 1 1 calc R U . . .
C40 C 0.4148(2) 0.68451(18) 0.35975(14) 0.0196(5) Uani 1 1 d . . . . .
C20 C 0.5751(2) 0.32513(18) 0.13977(14) 0.0187(5) Uani 1 1 d . . . . .
C9 C 0.1729(3) 0.3923(2) -0.00033(15) 0.0278(6) Uani 1 1 d . . . . .
H9 H 0.2208(14) 0.4348(12) -0.0353(10) 0.033 Uiso 1 1 calc R U . . .
C46 C 0.4199(2) 0.84521(18) 0.19283(14) 0.0189(5) Uani 1 1 d . . . . .
C14 C 0.5468(2) 0.17762(19) 0.30533(14) 0.0215(5) Uani 1 1 d . . . . .
C27 C 0.0882(2) 0.31431(18) 0.63659(13) 0.0175(5) Uani 1 1 d . . . . .
C13 C -0.1066(2) 0.41030(19) 0.25310(14) 0.0218(5) Uani 1 1 d . . . . .
H13A H -0.1140(3) 0.4856(13) 0.2177(6) 0.026 Uiso 1 1 calc R U . . .
H13B H -0.1649(10) 0.3884(4) 0.2354(3) 0.026 Uiso 1 1 calc R U . . .
C7 C 0.0791(2) 0.32154(18) 0.13515(13) 0.0177(5) Uani 1 1 d . . . . .
C38 C 0.1878(2) 0.0912(2) 0.85117(15) 0.0275(6) Uani 1 1 d . . . . .
H38 H 0.2507(17) 0.1180(8) 0.84913(16) 0.033 Uiso 1 1 calc R U . . .
C33 C 0.0805(2) 0.16021(19) 0.80610(14) 0.0206(5) Uani 1 1 d . . . . .
C45 C 0.3092(3) 0.6624(2) 0.40479(15) 0.0277(6) Uani 1 1 d . . . . .
H45 H 0.2512(17) 0.6588(2) 0.3785(8) 0.033 Uiso 1 1 calc R U . . .
C52 C 0.5909(2) 0.60962(19) 0.23344(14) 0.0213(5) Uani 1 1 d . . . . .
H52A H 0.6504(10) 0.6314(4) 0.2501(3) 0.026 Uiso 1 1 calc R U . . .
H52B H 0.6020(3) 0.5326(13) 0.2671(6) 0.026 Uiso 1 1 calc R U . . .
C6 C -0.0528(3) 0.1517(2) 0.33790(16) 0.0306(6) Uani 1 1 d . . . . .
H6 H -0.136(2) 0.2114(17) 0.3297(3) 0.037 Uiso 1 1 calc R U . . .
C31 C 0.1636(3) 0.4021(2) 0.49954(16) 0.0326(6) Uani 1 1 d . . . . .
H31 H 0.2041(12) 0.4528(14) 0.4638(10) 0.039 Uiso 1 1 calc R U . . .
C30 C 0.1225(2) 0.3452(2) 0.46630(16) 0.0294(6) Uani 1 1 d . . . . .
H30 H 0.1349(4) 0.3547(3) 0.4095(16) 0.035 Uiso 1 1 calc R U . . .
C25 C 0.5028(2) 0.29636(19) 0.10260(14) 0.0245(6) Uani 1 1 d . . . . .
H25 H 0.4398(17) 0.2702(7) 0.1341(9) 0.029 Uiso 1 1 calc R U . . .
C12 C 0.0296(2) 0.2697(2) 0.10142(15) 0.0264(6) Uani 1 1 d . . . . .
H12 H -0.0183(14) 0.2294(11) 0.1348(9) 0.032 Uiso 1 1 calc R U . . .
C21 C 0.6686(3) 0.3651(2) 0.09227(15) 0.0274(6) Uani 1 1 d . . . . .
H21 H 0.7155(14) 0.3848(6) 0.1164(7) 0.033 Uiso 1 1 calc R U . . .
C19 C 0.4390(3) 0.1626(2) 0.35183(16) 0.0337(7) Uani 1 1 d . . . . .
H19 H 0.363(2) 0.2253(18) 0.35256(16) 0.040 Uiso 1 1 calc R U . . .
C24 C 0.5247(3) 0.3067(2) 0.01882(15) 0.0303(6) Uani 1 1 d . . . . .
H24 H 0.4758(14) 0.2880(6) -0.0062(7) 0.036 Uiso 1 1 calc R U . . .
C32 C 0.1470(2) 0.3869(2) 0.58465(15) 0.0263(6) Uani 1 1 d . . . . .
H32 H 0.1758(8) 0.4259(10) 0.6073(6) 0.032 Uiso 1 1 calc R U . . .
C37 C 0.2010(3) -0.0177(2) 0.89922(16) 0.0343(7) Uani 1 1 d . . . . .
H37 H 0.269(2) -0.0615(14) 0.9275(9) 0.041 Uiso 1 1 calc R U . . .
C41 C 0.5045(3) 0.6873(2) 0.40063(16) 0.0300(6) Uani 1 1 d . . . . .
H41 H 0.577(2) 0.6998(4) 0.3710(9) 0.036 Uiso 1 1 calc R U . . .
C10 C 0.1250(3) 0.3386(2) -0.03274(15) 0.0282(6) Uani 1 1 d . . . . .
H10 H 0.1414(5) 0.3428(2) -0.0876(16) 0.034 Uiso 1 1 calc R U . . .
C11 C 0.0523(3) 0.2785(2) 0.01792(15) 0.0313(6) Uani 1 1 d . . . . .
H11 H 0.0193(10) 0.2446(10) -0.0039(6) 0.038 Uiso 1 1 calc R U . . .
C49 C 0.3947(3) 1.0641(2) 0.10065(17) 0.0322(7) Uani 1 1 d . . . . .
H49 H 0.3853(4) 1.139(2) 0.0695(9) 0.039 Uiso 1 1 calc R U . . .
C8 C 0.1505(2) 0.38361(19) 0.08400(15) 0.0230(5) Uani 1 1 d . . . . .
H8 H 0.1831(9) 0.4191(9) 0.1060(6) 0.028 Uiso 1 1 calc R U . . .
C4 C 0.0768(3) -0.0423(2) 0.39651(17) 0.0345(7) Uani 1 1 d . . . . .
H4 H 0.0836(3) -0.117(2) 0.4298(10) 0.041 Uiso 1 1 calc R U . . .
C3 C 0.1851(3) -0.0214(2) 0.36005(18) 0.0397(7) Uani 1 1 d . . . . .
H3 H 0.264(3) -0.0789(18) 0.3670(3) 0.048 Uiso 1 1 calc R U . . .
C23 C 0.6187(3) 0.3445(2) -0.02811(16) 0.0295(6) Uani 1 1 d . . . . .
H23 H 0.6338(5) 0.3495(2) -0.0832(16) 0.035 Uiso 1 1 calc R U . . .
C2 C 0.1753(3) 0.0862(2) 0.31289(17) 0.0354(7) Uani 1 1 d . . . . .
H2 H 0.252(2) 0.1007(5) 0.2871(8) 0.042 Uiso 1 1 calc R U . . .
C5 C -0.0408(3) 0.0432(2) 0.38549(18) 0.0392(7) Uani 1 1 d . . . . .
H5 H -0.116(2) 0.0279(5) 0.4109(8) 0.047 Uiso 1 1 calc R U . . .
C43 C 0.3796(3) 0.6518(2) 0.53002(17) 0.0349(7) Uani 1 1 d . . . . .
H43 H 0.3675(5) 0.6432(3) 0.5843(17) 0.042 Uiso 1 1 calc R U . . .
C48 C 0.4673(3) 1.0097(2) 0.16818(18) 0.0344(7) Uani 1 1 d . . . . .
C47 C 0.4801(3) 0.9007(2) 0.21404(16) 0.0309(6) Uani 1 1 d . . . . .
H47 H 0.5263(14) 0.8666(11) 0.2566(13) 0.037 Uiso 1 1 calc R U . . .
C22 C 0.6900(3) 0.3748(2) 0.00816(15) 0.0310(6) Uani 1 1 d . . . . .
H22 H 0.7532(18) 0.4020(8) -0.0243(9) 0.037 Uiso 1 1 calc R U . . .
C51 C 0.3481(3) 0.9003(2) 0.12421(15) 0.0312(6) Uani 1 1 d . . . . .
H51 H 0.3073(12) 0.8634(10) 0.1086(5) 0.037 Uiso 1 1 calc R U . . .
C34 C -0.0145(3) 0.1199(2) 0.81171(16) 0.0324(6) Uani 1 1 d . . . . .
H34 H -0.091(2) 0.1680(14) 0.7826(9) 0.039 Uiso 1 1 calc R U . . .
C42 C 0.4868(3) 0.6714(2) 0.48545(17) 0.0360(7) Uani 1 1 d . . . . .
H42 H 0.5479(19) 0.6740(2) 0.5131(8) 0.043 Uiso 1 1 calc R U . . .
C29 C 0.0627(3) 0.2739(2) 0.51739(16) 0.0353(7) Uani 1 1 d . . . . .
H29 H 0.0350(9) 0.2371(11) 0.4953(7) 0.042 Uiso 1 1 calc R U . . .
C36 C 0.1070(3) -0.0573(2) 0.90265(17) 0.0366(7) Uani 1 1 d . . . . .
H36 H 0.1163(4) -0.133(2) 0.9358(10) 0.044 Uiso 1 1 calc R U . . .
C50 C 0.3357(3) 1.0096(2) 0.07820(17) 0.0392(7) Uani 1 1 d . . . . .
H50 H 0.2869(15) 1.0466(12) 0.0315(14) 0.047 Uiso 1 1 calc R U . . .
C15 C 0.6572(3) 0.0844(2) 0.30297(17) 0.0391(7) Uani 1 1 d . . . . .
H15 H 0.735(2) 0.0942(4) 0.2691(10) 0.047 Uiso 1 1 calc R U . . .
C28 C 0.0450(3) 0.2585(2) 0.60231(15) 0.0311(6) Uani 1 1 d . . . . .
H28 H 0.0039(12) 0.2104(14) 0.6366(10) 0.037 Uiso 1 1 calc R U . . .
C35 C 0.0005(3) 0.0108(2) 0.85899(19) 0.0449(8) Uani 1 1 d . . . . .
H35 H -0.062(2) -0.0163(9) 0.8612(2) 0.054 Uiso 1 1 calc R U . . .
C44 C 0.2921(3) 0.6457(2) 0.48988(16) 0.0349(7) Uani 1 1 d . . . . .
H44 H 0.220(2) 0.6300(5) 0.5206(9) 0.042 Uiso 1 1 calc R U . . .
C16 C 0.6599(4) -0.0219(2) 0.34719(19) 0.0524(10) Uani 1 1 d . . . . .
H16 H 0.734(3) -0.084(2) 0.3447(2) 0.063 Uiso 1 1 calc R U . . .
C17 C 0.5546(4) -0.0367(2) 0.39453(18) 0.0460(9) Uani 1 1 d . . . . .
H17 H 0.5579(4) -0.111(2) 0.4258(10) 0.055 Uiso 1 1 calc R U . . .
C18 C 0.4436(3) 0.0551(2) 0.39744(18) 0.0444(8) Uani 1 1 d . . . . .
H18 H 0.370(2) 0.0450(4) 0.4306(11) 0.053 Uiso 1 1 calc R U . . .

loop_
_atom_site_aniso_label
_atom_site_aniso_U_11
_atom_site_aniso_U_22
_atom_site_aniso_U_33
_atom_site_aniso_U_23
_atom_site_aniso_U_13
_atom_site_aniso_U_12
P1 0.0180(3) 0.0176(3) 0.0162(3) -0.0053(2) -0.0009(3) -0.0078(3)
P2 0.0167(3) 0.0194(3) 0.0170(3) -0.0057(2) -0.0016(3) -0.0067(3)
P3 0.0161(3) 0.0178(3) 0.0177(3) -0.0051(2) -0.0012(3) -0.0069(3)
P4 0.0166(3) 0.0180(3) 0.0171(3) -0.0048(2) -0.0013(3) -0.0075(3)
F2 0.0331(9) 0.0404(9) 0.0291(8) -0.0162(7) 0.0046(7) -0.0076(7)
O3 0.0231(10) 0.0261(9) 0.0229(9) -0.0055(7) -0.0036(7) -0.0130(8)
O4 0.0232(10) 0.0231(9) 0.0217(9) -0.0057(7) -0.0042(7) -0.0113(8)
F4 0.0334(9) 0.0542(10) 0.0270(8) -0.0187(7) 0.0052(7) -0.0075(8)
O2 0.0221(9) 0.0295(9) 0.0222(9) -0.0078(7) -0.0027(7) -0.0128(8)
F1 0.0381(10) 0.0395(9) 0.0289(8) -0.0175(7) 0.0077(7) -0.0128(8)
F3 0.0376(10) 0.0447(9) 0.0268(8) -0.0174(7) 0.0050(7) -0.0101(8)
C1 0.0232(13) 0.0205(12) 0.0183(12) -0.0072(10) 0.0001(10) -0.0095(11)
O1 0.0241(9) 0.0266(9) 0.0221(9) -0.0057(7) -0.0033(7) -0.0137(8)
C26 0.0193(13) 0.0221(12) 0.0207(12) -0.0096(10) -0.0001(10) -0.0051(11)
C39 0.0180(13) 0.0206(12) 0.0213(12) -0.0097(10) 0.0016(10) -0.0066(10)
C40 0.0220(13) 0.0135(11) 0.0217(12) -0.0045(10) -0.0033(10) -0.0049(10)
C20 0.0186(13) 0.0147(11) 0.0200(12) -0.0047(9) -0.0016(10) -0.0039(10)
C9 0.0303(15) 0.0281(14) 0.0230(13) -0.0074(11) 0.0066(12) -0.0130(12)
C46 0.0166(12) 0.0184(12) 0.0211(12) -0.0065(10) 0.0012(10) -0.0068(10)
C14 0.0274(14) 0.0221(12) 0.0162(12) -0.0053(10) -0.0032(10) -0.0101(11)
C27 0.0134(12) 0.0170(11) 0.0176(12) -0.0041(9) -0.0019(10) -0.0020(10)
C13 0.0223(13) 0.0199(12) 0.0214(12) -0.0087(10) 0.0021(10) -0.0059(11)
C7 0.0162(12) 0.0174(11) 0.0183(12) -0.0060(9) -0.0009(10) -0.0047(10)
C38 0.0225(14) 0.0268(14) 0.0297(14) -0.0045(11) -0.0057(11) -0.0073(12)
C33 0.0178(13) 0.0199(12) 0.0207(12) -0.0062(10) -0.0015(10) -0.0038(10)
C45 0.0260(15) 0.0336(15) 0.0233(13) -0.0074(11) 0.0004(11) -0.0128(12)
C52 0.0192(13) 0.0236(13) 0.0221(13) -0.0092(10) 0.0023(10) -0.0088(11)
C6 0.0239(15) 0.0264(14) 0.0365(15) 0.0001(12) -0.0053(12) -0.0109(12)
C31 0.0323(16) 0.0356(15) 0.0268(14) -0.0085(12) 0.0050(12) -0.0138(13)
C30 0.0290(15) 0.0353(15) 0.0188(13) -0.0101(11) -0.0010(11) -0.0059(13)
C25 0.0268(14) 0.0264(13) 0.0217(13) -0.0038(10) -0.0024(11) -0.0136(12)
C12 0.0313(15) 0.0316(14) 0.0209(13) -0.0062(11) 0.0010(11) -0.0189(13)
C21 0.0293(15) 0.0355(15) 0.0223(13) -0.0098(11) 0.0025(11) -0.0177(13)
C19 0.0288(15) 0.0299(14) 0.0357(16) 0.0018(12) -0.0024(12) -0.0140(13)
C24 0.0415(17) 0.0302(14) 0.0236(14) -0.0070(11) -0.0090(12) -0.0153(13)
C32 0.0279(15) 0.0283(14) 0.0244(13) -0.0107(11) 0.0017(11) -0.0115(12)
C37 0.0302(16) 0.0249(14) 0.0364(16) -0.0021(12) -0.0119(13) -0.0009(12)
C41 0.0297(15) 0.0321(15) 0.0276(14) -0.0052(11) -0.0056(12) -0.0121(13)
C10 0.0342(16) 0.0296(14) 0.0144(12) -0.0052(11) 0.0003(11) -0.0080(12)
C11 0.0418(18) 0.0362(15) 0.0234(14) -0.0098(12) -0.0037(12) -0.0204(14)
C49 0.0351(17) 0.0192(13) 0.0353(15) 0.0000(11) 0.0010(13) -0.0118(12)
C8 0.0241(14) 0.0243(13) 0.0242(13) -0.0100(10) 0.0020(11) -0.0120(11)
C4 0.0441(18) 0.0201(13) 0.0376(16) -0.0001(12) -0.0080(14) -0.0152(13)
C3 0.0323(17) 0.0189(14) 0.0553(19) -0.0044(13) -0.0042(15) -0.0024(13)
C23 0.0436(18) 0.0277(14) 0.0151(12) -0.0051(11) -0.0016(12) -0.0126(13)
C2 0.0255(15) 0.0247(14) 0.0461(17) -0.0063(12) 0.0021(13) -0.0056(12)
C5 0.0359(17) 0.0338(16) 0.0453(18) 0.0025(13) -0.0061(14) -0.0208(14)
C43 0.050(2) 0.0312(15) 0.0177(13) -0.0065(11) -0.0047(13) -0.0096(14)
C48 0.0373(17) 0.0251(14) 0.0448(18) -0.0078(13) -0.0071(14) -0.0157(13)
C47 0.0339(16) 0.0289(14) 0.0332(15) -0.0044(12) -0.0108(13) -0.0150(13)
C22 0.0348(16) 0.0350(15) 0.0239(14) -0.0087(12) 0.0064(12) -0.0176(13)
C51 0.0395(17) 0.0233(13) 0.0307(15) -0.0038(11) -0.0116(13) -0.0108(13)
C34 0.0264(15) 0.0286(14) 0.0398(16) -0.0011(12) -0.0053(13) -0.0139(13)
C42 0.0413(18) 0.0403(16) 0.0307(15) -0.0073(13) -0.0135(14) -0.0171(14)
C29 0.0413(18) 0.0427(16) 0.0305(15) -0.0173(13) -0.0040(13) -0.0180(14)
C36 0.0368(18) 0.0194(13) 0.0423(17) 0.0011(12) -0.0017(14) -0.0087(13)
C50 0.051(2) 0.0302(15) 0.0315(15) 0.0025(12) -0.0162(14) -0.0141(14)
C15 0.0411(18) 0.0272(15) 0.0351(16) -0.0094(12) 0.0011(14) -0.0014(13)
C28 0.0374(17) 0.0395(16) 0.0241(14) -0.0101(12) 0.0012(12) -0.0227(14)
C35 0.0369(18) 0.0285(16) 0.065(2) -0.0001(15) -0.0052(16) -0.0189(15)
C44 0.0386(17) 0.0417(17) 0.0222(14) -0.0085(12) 0.0072(13) -0.0179(14)
C16 0.071(3) 0.0223(15) 0.0447(19) -0.0097(14) -0.0057(18) 0.0017(16)
C17 0.085(3) 0.0254(15) 0.0310(16) 0.0003(13) -0.0157(17) -0.0251(18)
C18 0.056(2) 0.0407(18) 0.0370(17) 0.0061(14) -0.0087(15) -0.0300(17)

loop_
_atom_type_symbol
_atom_type_description
_atom_type_scat_dispersion_real
_atom_type_scat_dispersion_imag
_atom_type_scat_source
C C 0.0033 0.0016 'International Tables Vol C Tables 4.2.6.8 and 6.1.1.4'
H H 0.0000 0.0000 'International Tables Vol C Tables 4.2.6.8 and 6.1.1.4'
O O 0.0106 0.0060 'International Tables Vol C Tables 4.2.6.8 and 6.1.1.4'
F F 0.0171 0.0103 'International Tables Vol C Tables 4.2.6.8 and 6.1.1.4'
P P 0.1023 0.0942 'International Tables Vol C Tables 4.2.6.8 and 6.1.1.4'

loop_
_geom_angle_atom_site_label_1
_geom_angle_atom_site_label_2
_geom_angle_atom_site_label_3
_geom_angle
_geom_angle_site_symmetry_1
_geom_angle_site_symmetry_3
_geom_angle_publ_flag
O1 P1 C7 112.19(10) . . ?
O1 P1 C1 113.16(10) . . ?
C7 P1 C1 108.26(10) . . ?
O1 P1 C13 113.31(10) . . ?
C7 P1 C13 102.72(11) . . ?
C1 P1 C13 106.50(11) . . ?
O2 P2 C20 112.28(10) . . ?
O2 P2 C14 113.45(10) . . ?
C20 P2 C14 107.72(10) . . ?
O2 P2 C26 113.50(10) . . ?
C20 P2 C26 102.41(11) . . ?
C14 P2 C26 106.71(11) . . ?
O3 P3 C33 111.91(10) . . ?
O3 P3 C27 111.41(10) . . ?
C33 P3 C27 110.17(10) . . ?
O3 P3 C39 113.87(10) . . ?
C33 P3 C39 106.31(11) . . ?
C27 P3 C39 102.68(10) . . ?
O4 P4 C40 112.71(10) . . ?
O4 P4 C46 110.79(10) . . ?
C40 P4 C46 109.94(10) . . ?
O4 P4 C52 113.94(10) . . ?
C40 P4 C52 102.19(11) . . ?
C46 P4 C52 106.82(11) . . ?
C6 C1 C2 119.3(2) . . ?
C6 C1 P1 124.21(19) . . ?
C2 C1 P1 116.45(19) . . ?
F2 C26 P2 109.91(16) . . ?
F2 C26 H26A 109.7 . . ?
P2 C26 H26A 109.7 . . ?
F2 C26 H26B 109.7 . . ?
P2 C26 H26B 109.7 . . ?
H26A C26 H26B 108.2 . . ?
F3 C39 P3 109.13(16) . . ?
F3 C39 H39A 109.9 . . ?
P3 C39 H39A 109.9 . . ?
F3 C39 H39B 109.9 . . ?
P3 C39 H39B 109.9 . . ?
H39A C39 H39B 108.3 . . ?
C41 C40 C45 119.5(2) . . ?
C41 C40 P4 123.93(19) . . ?
C45 C40 P4 116.50(19) . . ?
C25 C20 C21 119.9(2) . . ?
C25 C20 P2 122.46(18) . . ?
C21 C20 P2 117.60(18) . . ?
C10 C9 C8 119.9(2) . . ?
C10 C9 H9 120.1 . . ?
C8 C9 H9 120.1 . . ?
C51 C46 C47 118.8(2) . . ?
C51 C46 P4 117.04(18) . . ?
C47 C46 P4 124.14(19) . . ?
C15 C14 C19 119.2(2) . . ?
C15 C14 P2 117.6(2) . . ?
C19 C14 P2 123.18(19) . . ?
C28 C27 C32 119.3(2) . . ?
C28 C27 P3 124.15(18) . . ?
C32 C27 P3 116.59(17) . . ?
F1 C13 P1 109.18(16) . . ?
F1 C13 H13A 109.8 . . ?
P1 C13 H13A 109.8 . . ?
F1 C13 H13B 109.8 . . ?
P1 C13 H13B 109.8 . . ?
H13A C13 H13B 108.3 . . ?
C12 C7 C8 119.6(2) . . ?
C12 C7 P1 122.91(18) . . ?
C8 C7 P1 117.52(17) . . ?
C37 C38 C33 120.1(3) . . ?
C37 C38 H38 120.0 . . ?
C33 C38 H38 120.0 . . ?
C34 C33 C38 119.2(2) . . ?
C34 C33 P3 124.21(19) . . ?
C38 C33 P3 116.55(19) . . ?
C44 C45 C40 120.3(3) . . ?
C44 C45 H45 119.9 . . ?
C40 C45 H45 119.9 . . ?
F4 C52 P4 109.16(16) . . ?
F4 C52 H52A 109.8 . . ?
P4 C52 H52A 109.8 . . ?
F4 C52 H52B 109.8 . . ?
P4 C52 H52B 109.8 . . ?
H52A C52 H52B 108.3 . . ?
C1 C6 C5 119.3(3) . . ?
C1 C6 H6 120.3 . . ?
C5 C6 H6 120.3 . . ?
C30 C31 C32 120.1(3) . . ?
C30 C31 H31 119.9 . . ?
C32 C31 H31 119.9 . . ?
C31 C30 C29 120.0(2) . . ?
C31 C30 H30 120.0 . . ?
C29 C30 H30 120.0 . . ?
C24 C25 C20 119.7(2) . . ?
C24 C25 H25 120.2 . . ?
C20 C25 H25 120.2 . . ?
C11 C12 C7 120.3(2) . . ?
C11 C12 H12 119.9 . . ?
C7 C12 H12 119.9 . . ?
C22 C21 C20 119.9(2) . . ?
C22 C21 H21 120.1 . . ?
C20 C21 H21 120.1 . . ?
C14 C19 C18 120.1(3) . . ?
C14 C19 H19 120.0 . . ?
C18 C19 H19 120.0 . . ?
C25 C24 C23 120.5(3) . . ?
C25 C24 H24 119.8 . . ?
C23 C24 H24 119.8 . . ?
C31 C32 C27 120.2(2) . . ?
C31 C32 H32 119.9 . . ?
C27 C32 H32 119.9 . . ?
C36 C37 C38 120.0(3) . . ?
C36 C37 H37 120.0 . . ?
C38 C37 H37 120.0 . . ?
C42 C41 C40 120.1(3) . . ?
C42 C41 H41 119.9 . . ?
C40 C41 H41 119.9 . . ?
C9 C10 C11 120.2(2) . . ?
C9 C10 H10 119.9 . . ?
C11 C10 H10 119.9 . . ?
C12 C11 C10 120.2(2) . . ?
C12 C11 H11 119.9 . . ?
C10 C11 H11 119.9 . . ?
C48 C49 C50 120.0(3) . . ?
C48 C49 H49 120.0 . . ?
C50 C49 H49 120.0 . . ?
C7 C8 C9 119.9(2) . . ?
C7 C8 H8 120.1 . . ?
C9 C8 H8 120.1 . . ?
C5 C4 C3 120.0(3) . . ?
C5 C4 H4 120.0 . . ?
C3 C4 H4 120.0 . . ?
C4 C3 C2 119.9(3) . . ?
C4 C3 H3 120.0 . . ?
C2 C3 H3 120.0 . . ?
C24 C23 C22 120.2(2) . . ?
C24 C23 H23 119.9 . . ?
C22 C23 H23 119.9 . . ?
C3 C2 C1 120.4(3) . . ?
C3 C2 H2 119.8 . . ?
C1 C2 H2 119.8 . . ?
C4 C5 C6 120.9(3) . . ?
C4 C5 H5 119.5 . . ?
C6 C5 H5 119.5 . . ?
C44 C43 C42 119.8(3) . . ?
C44 C43 H43 120.1 . . ?
C42 C43 H43 120.1 . . ?
C49 C48 C47 120.0(3) . . ?
C49 C48 H48 121.6(18) . . ?
C47 C48 H48 118.3(18) . . ?
C48 C47 C46 120.7(3) . . ?
C48 C47 H47 119.6 . . ?
C46 C47 H47 119.6 . . ?
C23 C22 C21 119.8(3) . . ?
C23 C22 H22 120.1 . . ?
C21 C22 H22 120.1 . . ?
C46 C51 C50 120.3(3) . . ?
C46 C51 H51 119.8 . . ?
C50 C51 H51 119.8 . . ?
C35 C34 C33 120.1(3) . . ?
C35 C34 H34 120.0 . . ?
C33 C34 H34 120.0 . . ?
C41 C42 C43 120.2(3) . . ?
C41 C42 H42 119.9 . . ?
C43 C42 H42 119.9 . . ?
C30 C29 C28 120.4(3) . . ?
C30 C29 H29 119.8 . . ?
C28 C29 H29 119.8 . . ?
C35 C36 C37 120.1(3) . . ?
C35 C36 H36 119.9 . . ?
C37 C36 H36 119.9 . . ?
C49 C50 C51 120.2(3) . . ?
C49 C50 H50 119.9 . . ?
C51 C50 H50 119.9 . . ?
C16 C15 C14 120.2(3) . . ?
C16 C15 H15 119.9 . . ?
C14 C15 H15 119.9 . . ?
C29 C28 C27 120.0(2) . . ?
C29 C28 H28 120.0 . . ?
C27 C28 H28 120.0 . . ?
C36 C35 C34 120.5(3) . . ?
C36 C35 H35 119.7 . . ?
C34 C35 H35 119.7 . . ?
C43 C44 C45 120.0(3) . . ?
C43 C44 H44 120.0 . . ?
C45 C44 H44 120.0 . . ?
C17 C16 C15 120.7(3) . . ?
C17 C16 H16 119.7 . . ?
C15 C16 H16 119.7 . . ?
C16 C17 C18 120.0(3) . . ?
C16 C17 H17 120.0 . . ?
C18 C17 H17 120.0 . . ?
C17 C18 C19 119.9(3) . . ?
C17 C18 H18 120.1 . . ?
C19 C18 H18 120.1 . . ?

loop_
_geom_bond_atom_site_label_1
_geom_bond_atom_site_label_2
_geom_bond_distance
_geom_bond_site_symmetry_2
_geom_bond_publ_flag
P1 O1 1.4889(16) . ?
P1 C7 1.801(2) . ?
P1 C1 1.809(2) . ?
P1 C13 1.815(2) . ?
P2 O2 1.4857(16) . ?
P2 C20 1.800(2) . ?
P2 C14 1.812(2) . ?
P2 C26 1.817(2) . ?
P3 O3 1.4897(16) . ?
P3 C33 1.807(2) . ?
P3 C27 1.807(2) . ?
P3 C39 1.813(2) . ?
P4 O4 1.4893(16) . ?
P4 C40 1.803(2) . ?
P4 C46 1.816(2) . ?
P4 C52 1.817(2) . ?
F2 C26 1.393(2) . ?
F4 C52 1.383(3) . ?
F1 C13 1.398(2) . ?
F3 C39 1.390(2) . ?
C1 C6 1.389(3) . ?
C1 C2 1.393(3) . ?
C26 H26A 0.987(16) . ?
C26 H26B 0.987(16) . ?
C39 H39A 1.006(16) . ?
C39 H39B 1.006(16) . ?
C40 C41 1.388(3) . ?
C40 C45 1.392(3) . ?
C20 C25 1.392(3) . ?
C20 C21 1.398(3) . ?
C9 C10 1.384(3) . ?
C9 C8 1.397(3) . ?
C9 H9 0.95(3) . ?
C46 C51 1.387(3) . ?
C46 C47 1.391(3) . ?
C14 C15 1.385(3) . ?
C14 C19 1.387(3) . ?
C27 C28 1.393(3) . ?
C27 C32 1.395(3) . ?
C13 H13A 0.978(16) . ?
C13 H13B 0.978(16) . ?
C7 C12 1.391(3) . ?
C7 C8 1.395(3) . ?
C38 C37 1.394(3) . ?
C38 C33 1.396(3) . ?
C38 H38 0.93(2) . ?
C33 C34 1.395(3) . ?
C45 C44 1.391(3) . ?
C45 H45 0.91(3) . ?
C52 H52A 0.979(16) . ?
C52 H52B 0.979(16) . ?
C6 C5 1.390(3) . ?
C6 H6 0.97(3) . ?
C31 C30 1.377(4) . ?
C31 C32 1.394(3) . ?
C31 H31 0.97(3) . ?
C30 C29 1.386(4) . ?
C30 H30 0.93(3) . ?
C25 C24 1.383(3) . ?
C25 H25 0.93(2) . ?
C12 C11 1.383(3) . ?
C12 H12 0.92(2) . ?
C21 C22 1.390(3) . ?
C21 H21 0.91(3) . ?
C19 C18 1.393(3) . ?
C19 H19 0.94(3) . ?
C24 C23 1.385(4) . ?
C24 H24 0.93(3) . ?
C32 H32 0.95(2) . ?
C37 C36 1.385(4) . ?
C37 H37 0.88(3) . ?
C41 C42 1.388(3) . ?
C41 H41 0.93(3) . ?
C10 C11 1.387(4) . ?
C10 H10 0.91(3) . ?
C11 H11 0.91(3) . ?
C49 C48 1.377(4) . ?
C49 C50 1.381(4) . ?
C49 H49 0.95(3) . ?
C8 H8 0.93(2) . ?
C4 C5 1.372(4) . ?
C4 C3 1.375(4) . ?
C4 H4 0.96(3) . ?
C3 C2 1.384(4) . ?
C3 H3 0.92(3) . ?
C23 C22 1.387(4) . ?
C23 H23 0.91(3) . ?
C2 H2 0.97(3) . ?
C5 H5 0.96(3) . ?
C43 C44 1.383(4) . ?
C43 C42 1.392(4) . ?
C43 H43 0.89(3) . ?
C48 C47 1.386(3) . ?
C48 H48 0.90(3) . ?
C47 H47 0.87(3) . ?
C22 H22 0.95(3) . ?
C51 C50 1.391(3) . ?
C51 H51 0.95(3) . ?
C34 C35 1.387(3) . ?
C34 H34 0.97(3) . ?
C42 H42 0.95(3) . ?
C29 C28 1.390(3) . ?
C29 H29 0.91(3) . ?
C36 C35 1.375(4) . ?
C36 H36 0.97(3) . ?
C50 H50 0.94(3) . ?
C15 C16 1.381(4) . ?
C15 H15 1.00(3) . ?
C28 H28 0.94(3) . ?
C35 H35 0.93(3) . ?
C44 H44 0.96(3) . ?
C16 C17 1.367(4) . ?
C16 H16 0.93(3) . ?
C17 C18 1.380(4) . ?
C17 H17 0.96(3) . ?
C18 H18 0.95(3) . ?

loop_
_geom_torsion_atom_site_label_1
_geom_torsion_atom_site_label_2
_geom_torsion_atom_site_label_3
_geom_torsion_atom_site_label_4
_geom_torsion
_geom_torsion_site_symmetry_1
_geom_torsion_site_symmetry_2
_geom_torsion_site_symmetry_3
_geom_torsion_site_symmetry_4
_geom_torsion_publ_flag
O1 P1 C1 C6 132.0(2) . . . . ?
C7 P1 C1 C6 -103.0(2) . . . . ?
C13 P1 C1 C6 6.9(2) . . . . ?
O1 P1 C1 C2 -46.5(2) . . . . ?
C7 P1 C1 C2 78.5(2) . . . . ?
C13 P1 C1 C2 -171.65(19) . . . . ?
O2 P2 C26 F2 -58.02(18) . . . . ?
C20 P2 C26 F2 -179.28(15) . . . . ?
C14 P2 C26 F2 67.68(17) . . . . ?
O3 P3 C39 F3 -60.96(17) . . . . ?
C33 P3 C39 F3 62.73(17) . . . . ?
C27 P3 C39 F3 178.46(15) . . . . ?
O4 P4 C40 C41 170.94(19) . . . . ?
C46 P4 C40 C41 -64.9(2) . . . . ?
C52 P4 C40 C41 48.2(2) . . . . ?
O4 P4 C40 C45 -7.1(2) . . . . ?
C46 P4 C40 C45 117.08(19) . . . . ?
C52 P4 C40 C45 -129.77(19) . . . . ?
O2 P2 C20 C25 173.53(18) . . . . ?
C14 P2 C20 C25 47.9(2) . . . . ?
C26 P2 C20 C25 -64.4(2) . . . . ?
O2 P2 C20 C21 -7.1(2) . . . . ?
C14 P2 C20 C21 -132.76(19) . . . . ?
C26 P2 C20 C21 115.0(2) . . . . ?
O4 P4 C46 C51 -13.2(2) . . . . ?
C40 P4 C46 C51 -138.47(19) . . . . ?
C52 P4 C46 C51 111.4(2) . . . . ?
O4 P4 C46 C47 166.33(19) . . . . ?
C40 P4 C46 C47 41.1(2) . . . . ?
C52 P4 C46 C47 -69.0(2) . . . . ?
O2 P2 C14 C15 -58.7(2) . . . . ?
C20 P2 C14 C15 66.2(2) . . . . ?
C26 P2 C14 C15 175.52(19) . . . . ?
O2 P2 C14 C19 120.0(2) . . . . ?
C20 P2 C14 C19 -115.1(2) . . . . ?
C26 P2 C14 C19 -5.8(2) . . . . ?
O3 P3 C27 C28 156.6(2) . . . . ?
C33 P3 C27 C28 31.8(2) . . . . ?
C39 P3 C27 C28 -81.1(2) . . . . ?
O3 P3 C27 C32 -23.7(2) . . . . ?
C33 P3 C27 C32 -148.52(18) . . . . ?
C39 P3 C27 C32 98.57(19) . . . . ?
O1 P1 C13 F1 -59.67(18) . . . . ?
C7 P1 C13 F1 179.08(15) . . . . ?
C1 P1 C13 F1 65.39(17) . . . . ?
O1 P1 C7 C12 160.55(19) . . . . ?
C1 P1 C7 C12 35.0(2) . . . . ?
C13 P1 C7 C12 -77.4(2) . . . . ?
O1 P1 C7 C8 -19.1(2) . . . . ?
C1 P1 C7 C8 -144.66(18) . . . . ?
C13 P1 C7 C8 102.95(19) . . . . ?
C37 C38 C33 C34 1.8(4) . . . . ?
C37 C38 C33 P3 179.93(19) . . . . ?
O3 P3 C33 C34 165.5(2) . . . . ?
C27 P3 C33 C34 -70.0(2) . . . . ?
C39 P3 C33 C34 40.6(2) . . . . ?
O3 P3 C33 C38 -12.5(2) . . . . ?
C27 P3 C33 C38 112.00(19) . . . . ?
C39 P3 C33 C38 -137.44(18) . . . . ?
C41 C40 C45 C44 1.5(4) . . . . ?
P4 C40 C45 C44 179.57(19) . . . . ?
O4 P4 C52 F4 58.18(18) . . . . ?
C40 P4 C52 F4 -179.95(15) . . . . ?
C46 P4 C52 F4 -64.50(18) . . . . ?
C2 C1 C6 C5 1.9(4) . . . . ?
P1 C1 C6 C5 -176.6(2) . . . . ?
C32 C31 C30 C29 1.0(4) . . . . ?
C21 C20 C25 C24 0.5(3) . . . . ?
P2 C20 C25 C24 179.83(19) . . . . ?
C8 C7 C12 C11 0.7(4) . . . . ?
P1 C7 C12 C11 -178.88(19) . . . . ?
C25 C20 C21 C22 -0.7(4) . . . . ?
P2 C20 C21 C22 179.94(19) . . . . ?
C15 C14 C19 C18 1.9(4) . . . . ?
P2 C14 C19 C18 -176.8(2) . . . . ?
C20 C25 C24 C23 0.5(4) . . . . ?
C30 C31 C32 C27 -0.3(4) . . . . ?
C28 C27 C32 C31 -0.8(4) . . . . ?
P3 C27 C32 C31 179.5(2) . . . . ?
C33 C38 C37 C36 -0.4(4) . . . . ?
C45 C40 C41 C42 -2.0(4) . . . . ?
P4 C40 C41 C42 -179.90(19) . . . . ?
C8 C9 C10 C11 1.5(4) . . . . ?
C7 C12 C11 C10 0.3(4) . . . . ?
C9 C10 C11 C12 -1.5(4) . . . . ?
C12 C7 C8 C9 -0.6(4) . . . . ?
P1 C7 C8 C9 179.00(19) . . . . ?
C10 C9 C8 C7 -0.5(4) . . . . ?
C5 C4 C3 C2 0.6(4) . . . . ?
C25 C24 C23 C22 -1.4(4) . . . . ?
C4 C3 C2 C1 0.2(4) . . . . ?
C6 C1 C2 C3 -1.5(4) . . . . ?
P1 C1 C2 C3 177.1(2) . . . . ?
C3 C4 C5 C6 -0.2(4) . . . . ?
C1 C6 C5 C4 -1.1(4) . . . . ?
C50 C49 C48 C47 -0.6(4) . . . . ?
C49 C48 C47 C46 -0.2(4) . . . . ?
C51 C46 C47 C48 0.8(4) . . . . ?
P4 C46 C47 C48 -178.7(2) . . . . ?
C24 C23 C22 C21 1.2(4) . . . . ?
C20 C21 C22 C23 -0.2(4) . . . . ?
C47 C46 C51 C50 -0.7(4) . . . . ?
P4 C46 C51 C50 178.9(2) . . . . ?
C38 C33 C34 C35 -2.6(4) . . . . ?
P3 C33 C34 C35 179.5(2) . . . . ?
C40 C41 C42 C43 0.5(4) . . . . ?
C44 C43 C42 C41 1.4(4) . . . . ?
C31 C30 C29 C28 -0.6(4) . . . . ?
C38 C37 C36 C35 -0.3(4) . . . . ?
C48 C49 C50 C51 0.8(4) . . . . ?
C46 C51 C50 C49 -0.1(4) . . . . ?
C19 C14 C15 C16 -0.7(4) . . . . ?
P2 C14 C15 C16 178.1(2) . . . . ?
C30 C29 C28 C27 -0.4(4) . . . . ?
C32 C27 C28 C29 1.1(4) . . . . ?
P3 C27 C28 C29 -179.2(2) . . . . ?
C37 C36 C35 C34 -0.5(4) . . . . ?
C33 C34 C35 C36 1.9(4) . . . . ?
C42 C43 C44 C45 -1.9(4) . . . . ?
C40 C45 C44 C43 0.4(4) . . . . ?
C14 C15 C16 C17 -0.8(5) . . . . ?
C15 C16 C17 C18 1.0(5) . . . . ?
C16 C17 C18 C19 0.3(4) . . . . ?
C14 C19 C18 C17 -1.7(4) . . . . ?
